data_4076645
loop_
_publ_author_name
'Yao, Yingming'
'Zhang, Yong'
'Shen, Qi'
'Yu, Kaibei'

_publ_section_title
;
 Synthesis, Reactivity, and Structure of Mixed-Ligand Ytterbium Complexes
 Supported by \b-Diketiminate
;
_journal_issue 5
_journal_name_full Organometallics
_journal_page_first 819
_journal_paper_doi 10.1021/om010803a
_journal_volume 21
_journal_year 2002
_chemical_formula_sum 'C47 H58 N3 Yb'
_chemical_formula_weight 838.00
_chemical_name_systematic
; 
 ? 
;
_space_group_IT_number 14
_symmetry_cell_setting monoclinic
_symmetry_space_group_name_Hall '-P 2yn'
_symmetry_space_group_name_H-M 'P 1 21/n 1'
_atom_sites_solution_hydrogens geom
_atom_sites_solution_primary direct
_atom_sites_solution_secondary difmap
_audit_creation_method SHELXL-97
_cell_angle_alpha 90.00
_cell_angle_beta 93.530(10)
_cell_angle_gamma 90.00
_cell_formula_units_Z 8
_cell_length_a 12.420(2)
_cell_length_b 16.469(3)
_cell_length_c 40.264(7)
_cell_measurement_reflns_used 28
_cell_measurement_temperature 290(2)
_cell_measurement_theta_max 14.15
_cell_measurement_theta_min 2.93
_cell_volume 8220(2)
_computing_cell_refinement 'Siemens XSCANS'
_computing_data_collection 'Siemens XSCANS'
_computing_data_reduction 'Siemens SHELXTL'
_computing_molecular_graphics 'Siemens SHELXTL'
_computing_publication_material 'Siemens SHELXTL'
_computing_structure_refinement 'SHELXL-97 (Sheldrick, 1997)'
_computing_structure_solution 'SHELXS-97 (Sheldrick, 1990)'
_diffrn_ambient_temperature 290(2)
_diffrn_measured_fraction_theta_full 1.000
_diffrn_measured_fraction_theta_max 1.000
_diffrn_measurement_device_type 'Siemens P4'
_diffrn_measurement_method '\w scans'
_diffrn_radiation_monochromator graphite
_diffrn_radiation_source 'normal-focus sealed tube'
_diffrn_radiation_type MoK\a
_diffrn_radiation_wavelength 0.71073
_diffrn_reflns_av_R_equivalents 0.0423
_diffrn_reflns_av_sigmaI/netI 0.1429
_diffrn_reflns_limit_h_max 14
_diffrn_reflns_limit_h_min 0
_diffrn_reflns_limit_k_max 19
_diffrn_reflns_limit_k_min 0
_diffrn_reflns_limit_l_max 47
_diffrn_reflns_limit_l_min -47
_diffrn_reflns_number 16305
_diffrn_reflns_theta_full 25.00
_diffrn_reflns_theta_max 25.00
_diffrn_reflns_theta_min 1.60
_diffrn_standards_decay_% 3.94
_diffrn_standards_interval_count 97
_diffrn_standards_number 3
_exptl_absorpt_coefficient_mu 2.310
_exptl_absorpt_correction_T_max 0.6363
_exptl_absorpt_correction_T_min 0.4622
_exptl_absorpt_correction_type empirical
_exptl_crystal_colour black
_exptl_crystal_density_diffrn 1.354
_exptl_crystal_density_method 'not measured'
_exptl_crystal_description prismatic
_exptl_crystal_F_000 3448
_exptl_crystal_size_max 0.52
_exptl_crystal_size_mid 0.42
_exptl_crystal_size_min 0.22
_refine_diff_density_max 1.511
_refine_diff_density_min -0.853
_refine_diff_density_rms 0.097
_refine_ls_extinction_method none
_refine_ls_goodness_of_fit_ref 0.816
_refine_ls_hydrogen_treatment constr
_refine_ls_matrix_type full
_refine_ls_number_parameters 937
_refine_ls_number_reflns 14493
_refine_ls_number_restraints 2
_refine_ls_restrained_S_all 0.818
_refine_ls_R_factor_all 0.1147
_refine_ls_R_factor_gt 0.0478
_refine_ls_shift/su_max 0.001
_refine_ls_shift/su_mean 0.000
_refine_ls_structure_factor_coef Fsqd
_refine_ls_weighting_details 'calc w=1/[\s^2^(Fo^2^)+(0.0219P)^2^+0.0000P] where P=(Fo^2^+2Fc^2^)/3'
_refine_ls_weighting_scheme calc
_refine_ls_wR_factor_gt 0.0703
_refine_ls_wR_factor_ref 0.0815
_reflns_number_gt 7451
_reflns_number_total 14493
_reflns_threshold_expression >2sigma(I)
_cod_data_source_file om010803a.cif
_cod_data_source_block complex4
_cod_depositor_comments
;
The following automatic conversions were performed:

'_symmetry_cell_setting' value 'Monoclinic' changed to 'monoclinic'
according to /home/saulius/struct/CIF-dictionaries/cif_core.dic
dictionary named 'cif_core.dic' version 2.4.1 from 2010-06-29.

Automatic conversion script
Id: cif_fix_values 1715 2011-07-08 13:25:40Z adriana 

The following automatic conversions were performed:

'_refine_ls_hydrogen_treatment' value 'constra' was replaced with the
value 'constr' as specified in the replacement file
'src/cod-tools/trunk/data/replacement-values/replacement_values.lst'.

Automatic conversion script
Id: cif_fix_values 5376 2017-05-30 11:51:03Z andrius 
;
_cod_original_sg_symbol_H-M P2(1)/n
_cod_database_code 4076645

loop_
_symmetry_equiv_pos_as_xyz
'x, y, z'
'-x+1/2, y+1/2, -z+1/2'
'-x, -y, -z'
'x-1/2, -y-1/2, z-1/2'

loop_
_atom_site_label
_atom_site_type_symbol
_atom_site_fract_x
_atom_site_fract_y
_atom_site_fract_z
_atom_site_U_iso_or_equiv
_atom_site_adp_type
_atom_site_occupancy
_atom_site_symmetry_multiplicity
_atom_site_calc_flag
_atom_site_refinement_flags
_atom_site_disorder_assembly
_atom_site_disorder_group
Yb1 Yb 0.92439(3) 0.243231(19) 0.073117(8) 0.04057(10) Uani 1 1 d . . .
Yb2 Yb 0.50087(3) 0.70924(2) 0.183389(8) 0.04139(10) Uani 1 1 d . A .
N1 N 1.0828(4) 0.1707(3) 0.07657(14) 0.0377(15) Uani 1 1 d . . .
N2 N 0.9411(5) 0.2294(3) 0.01791(14) 0.0423(16) Uani 1 1 d . . .
N3 N 0.7807(5) 0.1729(4) 0.08942(17) 0.0530(18) Uani 1 1 d . . .
N4 N 0.6584(4) 0.7699(3) 0.17093(13) 0.0401(16) Uani 1 1 d . A .
N5 N 0.4304(5) 0.8341(3) 0.16753(14) 0.0446(17) Uani 1 1 d . A .
N6 N 0.4473(6) 0.6091(4) 0.14963(18) 0.061(2) Uani 1 1 d . A .
C1 C 1.1635(7) 0.1787(4) 0.10310(19) 0.047(2) Uani 1 1 d . . .
C2 C 1.1433(7) 0.1478(4) 0.1352(2) 0.050(2) Uani 1 1 d . . .
C3 C 1.2283(8) 0.1488(5) 0.1590(2) 0.078(3) Uani 1 1 d . . .
H3 H 1.2194 0.1253 0.1797 0.094 Uiso 1 1 calc R . .
C4 C 1.3242(9) 0.1831(6) 0.1529(3) 0.093(4) Uani 1 1 d . . .
H4 H 1.3800 0.1823 0.1694 0.112 Uiso 1 1 calc R . .
C5 C 1.3405(8) 0.2188(5) 0.1232(2) 0.083(3) Uani 1 1 d . . .
H5 H 1.4066 0.2429 0.1197 0.100 Uiso 1 1 calc R . .
C6 C 1.2601(7) 0.2193(5) 0.0984(2) 0.057(2) Uani 1 1 d . . .
C7 C 1.2774(7) 0.2630(6) 0.0658(2) 0.081(3) Uani 1 1 d . . .
H7 H 1.2065 0.2695 0.0540 0.097 Uiso 1 1 calc R . .
C8 C 1.3490(8) 0.2167(6) 0.0428(2) 0.122(4) Uani 1 1 d . . .
H8A H 1.3180 0.1644 0.0378 0.183 Uiso 1 1 calc R . .
H8B H 1.4196 0.2100 0.0535 0.183 Uiso 1 1 calc R . .
H8C H 1.3544 0.2467 0.0225 0.183 Uiso 1 1 calc R . .
C9 C 1.3246(7) 0.3482(5) 0.0716(2) 0.100(4) Uani 1 1 d . . .
H9A H 1.3323 0.3743 0.0506 0.149 Uiso 1 1 calc R . .
H9B H 1.3939 0.3440 0.0834 0.149 Uiso 1 1 calc R . .
H9C H 1.2771 0.3796 0.0845 0.149 Uiso 1 1 calc R . .
C10 C 1.0371(7) 0.1117(5) 0.14221(18) 0.058(2) Uani 1 1 d . . .
H10 H 0.9817 0.1434 0.1296 0.069 Uiso 1 1 calc R . .
C11 C 1.0114(7) 0.1166(5) 0.17898(18) 0.084(3) Uani 1 1 d . . .
H11A H 1.0184 0.1718 0.1865 0.126 Uiso 1 1 calc R . .
H11B H 1.0608 0.0829 0.1920 0.126 Uiso 1 1 calc R . .
H11C H 0.9390 0.0983 0.1814 0.126 Uiso 1 1 calc R . .
C12 C 1.0242(7) 0.0229(5) 0.1305(2) 0.087(3) Uani 1 1 d . . .
H12A H 1.0383 0.0193 0.1074 0.130 Uiso 1 1 calc R . .
H12B H 0.9520 0.0049 0.1336 0.130 Uiso 1 1 calc R . .
H12C H 1.0744 -0.0108 0.1433 0.130 Uiso 1 1 calc R . .
C13 C 1.0984(6) 0.1119(4) 0.05416(19) 0.043(2) Uani 1 1 d . . .
C14 C 1.0422(6) 0.1048(4) 0.02351(18) 0.044(2) Uani 1 1 d . . .
H14 H 1.0493 0.0546 0.0133 0.053 Uiso 1 1 calc R . .
C15 C 0.9772(6) 0.1597(4) 0.00549(18) 0.042(2) Uani 1 1 d . . .
C16 C 1.1878(6) 0.0495(4) 0.06179(19) 0.065(3) Uani 1 1 d . . .
H16A H 1.2098 0.0266 0.0414 0.097 Uiso 1 1 calc R . .
H16B H 1.1613 0.0072 0.0755 0.097 Uiso 1 1 calc R . .
H16C H 1.2483 0.0756 0.0733 0.097 Uiso 1 1 calc R . .
C17 C 0.9419(7) 0.1362(4) -0.02964(18) 0.067(3) Uani 1 1 d . . .
H17A H 0.9991 0.1075 -0.0395 0.100 Uiso 1 1 calc R . .
H17B H 0.9245 0.1843 -0.0424 0.100 Uiso 1 1 calc R . .
H17C H 0.8794 0.1020 -0.0295 0.100 Uiso 1 1 calc R . .
C18 C 0.9004(7) 0.2893(5) -0.00650(18) 0.049(2) Uani 1 1 d . . .
C19 C 0.7875(7) 0.2997(5) -0.01360(19) 0.057(2) Uani 1 1 d . . .
C20 C 0.7551(7) 0.3563(5) -0.0372(2) 0.070(3) Uani 1 1 d . . .
H20 H 0.6817 0.3638 -0.0423 0.084 Uiso 1 1 calc R . .
C21 C 0.8265(9) 0.4014(5) -0.0535(2) 0.071(3) Uani 1 1 d . . .
H21 H 0.8017 0.4383 -0.0696 0.085 Uiso 1 1 calc R . .
C22 C 0.9344(8) 0.3929(5) -0.0461(2) 0.068(3) Uani 1 1 d . . .
H22 H 0.9825 0.4250 -0.0572 0.082 Uiso 1 1 calc R . .
C23 C 0.9741(7) 0.3375(5) -0.02264(19) 0.051(2) Uani 1 1 d . . .
C24 C 1.0954(7) 0.3312(5) -0.0141(2) 0.065(3) Uani 1 1 d . . .
H24 H 1.1061 0.3049 0.0077 0.078 Uiso 1 1 calc R . .
C25 C 1.1516(7) 0.2788(5) -0.0398(2) 0.104(4) Uani 1 1 d . . .
H25A H 1.1182 0.2262 -0.0412 0.155 Uiso 1 1 calc R . .
H25B H 1.2265 0.2728 -0.0329 0.155 Uiso 1 1 calc R . .
H25C H 1.1448 0.3047 -0.0611 0.155 Uiso 1 1 calc R . .
C26 C 1.1493(7) 0.4142(5) -0.0118(2) 0.089(3) Uani 1 1 d . . .
H26A H 1.1142 0.4473 0.0039 0.133 Uiso 1 1 calc R . .
H26B H 1.1438 0.4399 -0.0332 0.133 Uiso 1 1 calc R . .
H26C H 1.2240 0.4078 -0.0046 0.133 Uiso 1 1 calc R . .
C27 C 0.7077(7) 0.2476(7) 0.0033(2) 0.085(3) Uani 1 1 d . . .
H27 H 0.7474 0.2163 0.0208 0.101 Uiso 1 1 calc R . .
C28 C 0.6313(8) 0.3048(7) 0.0201(2) 0.126(5) Uani 1 1 d . . .
H28A H 0.5801 0.2736 0.0317 0.189 Uiso 1 1 calc R . .
H28B H 0.5938 0.3380 0.0036 0.189 Uiso 1 1 calc R . .
H28C H 0.6720 0.3389 0.0357 0.189 Uiso 1 1 calc R . .
C29 C 0.6461(7) 0.1881(6) -0.0197(3) 0.120(4) Uani 1 1 d . . .
H29A H 0.5957 0.1582 -0.0073 0.180 Uiso 1 1 calc R . .
H29B H 0.6959 0.1511 -0.0289 0.180 Uiso 1 1 calc R . .
H29C H 0.6078 0.2174 -0.0373 0.180 Uiso 1 1 calc R . .
C30 C 0.7240(7) 0.1982(6) 0.1174(2) 0.061(2) Uani 1 1 d . . .
C31 C 0.6584(7) 0.2672(6) 0.1168(2) 0.070(3) Uani 1 1 d . . .
H31 H 0.6482 0.2967 0.0972 0.084 Uiso 1 1 calc R . .
C32 C 0.6079(8) 0.2930(7) 0.1448(3) 0.094(4) Uani 1 1 d . . .
H32 H 0.5652 0.3394 0.1440 0.113 Uiso 1 1 calc R . .
C33 C 0.6222(9) 0.2495(9) 0.1731(3) 0.110(5) Uani 1 1 d . . .
H33 H 0.5894 0.2662 0.1921 0.132 Uiso 1 1 calc R . .
C34 C 0.6841(9) 0.1814(7) 0.1741(3) 0.100(4) Uani 1 1 d . . .
H34 H 0.6936 0.1524 0.1939 0.120 Uiso 1 1 calc R . .
C35 C 0.7331(8) 0.1548(6) 0.1463(2) 0.079(3) Uani 1 1 d . . .
H35 H 0.7727 0.1068 0.1473 0.095 Uiso 1 1 calc R . .
C36 C 0.7373(7) 0.1052(5) 0.0733(2) 0.053(2) Uani 1 1 d . . .
C37 C 0.6260(8) 0.0867(5) 0.0725(2) 0.068(3) Uani 1 1 d . . .
H37 H 0.5801 0.1187 0.0844 0.082 Uiso 1 1 calc R . .
C38 C 0.5847(8) 0.0211(6) 0.0542(2) 0.085(3) Uani 1 1 d . . .
H38 H 0.5110 0.0107 0.0538 0.102 Uiso 1 1 calc R . .
C39 C 0.6485(11) -0.0290(6) 0.0366(3) 0.098(4) Uani 1 1 d . . .
H39 H 0.6199 -0.0717 0.0238 0.118 Uiso 1 1 calc R . .
C40 C 0.7574(10) -0.0125(6) 0.0389(3) 0.096(4) Uani 1 1 d . . .
H40 H 0.8039 -0.0470 0.0284 0.115 Uiso 1 1 calc R . .
C41 C 0.7990(8) 0.0523(6) 0.0561(2) 0.071(3) Uani 1 1 d . . .
H41 H 0.8729 0.0615 0.0562 0.085 Uiso 1 1 calc R . .
C42 C 0.8608(7) 0.3819(4) 0.0952(2) 0.059(2) Uani 1 1 d . . .
H42 H 0.7861 0.3958 0.0993 0.070 Uiso 1 1 calc R . .
C43 C 0.9111(9) 0.3979(5) 0.0654(2) 0.074(3) Uani 1 1 d . . .
H43 H 0.8798 0.4268 0.0459 0.089 Uiso 1 1 calc R . .
C44 C 1.0184(9) 0.3811(5) 0.0726(3) 0.069(3) Uani 1 1 d . . .
H44 H 1.0762 0.3949 0.0581 0.083 Uiso 1 1 calc R . .
C45 C 1.0355(7) 0.3546(4) 0.1051(2) 0.060(2) Uani 1 1 d . . .
H45 H 1.1059 0.3470 0.1171 0.072 Uiso 1 1 calc R . .
C46 C 0.9378(8) 0.3547(4) 0.1191(2) 0.053(2) Uani 1 1 d . . .
C47 C 0.9241(8) 0.3376(5) 0.1554(2) 0.093(3) Uani 1 1 d . . .
H47A H 0.9322 0.3871 0.1679 0.140 Uiso 1 1 calc R . .
H47B H 0.9777 0.2992 0.1635 0.140 Uiso 1 1 calc R . .
H47C H 0.8535 0.3155 0.1579 0.140 Uiso 1 1 calc R . .
C48 C 0.7593(6) 0.7445(5) 0.18698(17) 0.0447(19) Uani 1 1 d . . .
C49 C 0.8086(7) 0.6697(5) 0.18034(19) 0.049(2) Uani 1 1 d . A .
C50 C 0.9023(7) 0.6494(5) 0.1984(2) 0.064(3) Uani 1 1 d . . .
H50 H 0.9349 0.5999 0.1941 0.076 Uiso 1 1 calc R A .
C51 C 0.9494(7) 0.6986(6) 0.2222(2) 0.076(3) Uani 1 1 d . A .
H51 H 1.0125 0.6825 0.2341 0.091 Uiso 1 1 calc R . .
C52 C 0.9033(7) 0.7715(5) 0.22864(19) 0.062(3) Uani 1 1 d . . .
H52 H 0.9372 0.8057 0.2444 0.074 Uiso 1 1 calc R A .
C53 C 0.8066(6) 0.7964(5) 0.21220(19) 0.050(2) Uani 1 1 d . A .
C54 C 0.7594(7) 0.8766(5) 0.2205(2) 0.058(2) Uani 1 1 d . . .
H54 H 0.6829 0.8748 0.2130 0.069 Uiso 1 1 calc R A .
C55 C 0.8094(8) 0.9481(5) 0.2026(2) 0.101(4) Uani 1 1 d . A .
H55A H 0.8052 0.9381 0.1791 0.152 Uiso 1 1 calc R . .
H55B H 0.8836 0.9540 0.2104 0.152 Uiso 1 1 calc R . .
H55C H 0.7708 0.9969 0.2071 0.152 Uiso 1 1 calc R . .
C56 C 0.7647(8) 0.8944(5) 0.2580(2) 0.105(4) Uani 1 1 d . A .
H56A H 0.7321 0.8504 0.2694 0.158 Uiso 1 1 calc R . .
H56B H 0.7265 0.9438 0.2620 0.158 Uiso 1 1 calc R . .
H56C H 0.8386 0.9000 0.2661 0.158 Uiso 1 1 calc R . .
C57 C 0.7608(7) 0.6143(5) 0.1528(2) 0.059(2) Uani 1 1 d . . .
H57 H 0.6946 0.6396 0.1431 0.070 Uiso 1 1 calc R A .
C58 C 0.7322(7) 0.5316(5) 0.1664(2) 0.085(3) Uani 1 1 d . A .
H58A H 0.6824 0.5382 0.1835 0.128 Uiso 1 1 calc R . .
H58B H 0.7965 0.5054 0.1755 0.128 Uiso 1 1 calc R . .
H58C H 0.6996 0.4989 0.1488 0.128 Uiso 1 1 calc R . .
C59 C 0.8375(8) 0.6022(5) 0.1254(2) 0.097(4) Uani 1 1 d . A .
H59A H 0.8563 0.6540 0.1164 0.146 Uiso 1 1 calc R . .
H59B H 0.8033 0.5695 0.1080 0.146 Uiso 1 1 calc R . .
H59C H 0.9017 0.5754 0.1342 0.146 Uiso 1 1 calc R . .
C60 C 0.6630(6) 0.8209(4) 0.14514(18) 0.0412(19) Uani 1 1 d . . .
C61 C 0.5753(6) 0.8667(4) 0.13272(18) 0.051(2) Uani 1 1 d . A .
H61 H 0.5855 0.8924 0.1126 0.061 Uiso 1 1 calc R . .
C62 C 0.4733(7) 0.8808(5) 0.14546(19) 0.050(2) Uani 1 1 d . . .
C63 C 0.7647(6) 0.8308(5) 0.12721(19) 0.065(3) Uani 1 1 d . A .
H63A H 0.7716 0.8864 0.1205 0.097 Uiso 1 1 calc R . .
H63B H 0.7617 0.7965 0.1079 0.097 Uiso 1 1 calc R . .
H63C H 0.8256 0.8161 0.1418 0.097 Uiso 1 1 calc R . .
C64 C 0.4110(7) 0.9520(5) 0.12948(19) 0.077(3) Uani 1 1 d . A .
H64A H 0.3434 0.9579 0.1396 0.115 Uiso 1 1 calc R . .
H64B H 0.3979 0.9421 0.1061 0.115 Uiso 1 1 calc R . .
H64C H 0.4524 1.0009 0.1327 0.115 Uiso 1 1 calc R . .
C65 C 0.3338(7) 0.8634(4) 0.18268(18) 0.042(2) Uani 1 1 d . . .
C66 C 0.2326(7) 0.8318(5) 0.17093(19) 0.046(2) Uani 1 1 d . A .
C67 C 0.1431(7) 0.8589(5) 0.1872(2) 0.054(2) Uani 1 1 d . . .
H67 H 0.0751 0.8393 0.1803 0.065 Uiso 1 1 calc R A .
C68 C 0.1526(7) 0.9136(5) 0.2130(2) 0.066(3) Uani 1 1 d . A .
H68 H 0.0912 0.9309 0.2231 0.079 Uiso 1 1 calc R . .
C69 C 0.2517(8) 0.9427(5) 0.2239(2) 0.062(3) Uani 1 1 d . . .
H69 H 0.2569 0.9794 0.2415 0.075 Uiso 1 1 calc R A .
C70 C 0.3457(7) 0.9184(5) 0.2090(2) 0.053(2) Uani 1 1 d . A .
C71 C 0.4539(7) 0.9501(5) 0.2231(2) 0.061(3) Uani 1 1 d . . .
H71 H 0.5097 0.9119 0.2169 0.073 Uiso 1 1 calc R A .
C72 C 0.4602(7) 0.9571(5) 0.2611(2) 0.082(3) Uani 1 1 d . A .
H72A H 0.5306 0.9759 0.2687 0.123 Uiso 1 1 calc R . .
H72B H 0.4472 0.9048 0.2706 0.123 Uiso 1 1 calc R . .
H72C H 0.4067 0.9948 0.2677 0.123 Uiso 1 1 calc R . .
C73 C 0.4807(8) 1.0331(5) 0.2091(2) 0.099(4) Uani 1 1 d . A .
H73A H 0.4790 1.0301 0.1853 0.149 Uiso 1 1 calc R . .
H73B H 0.5513 1.0493 0.2176 0.149 Uiso 1 1 calc R . .
H73C H 0.4286 1.0721 0.2156 0.149 Uiso 1 1 calc R . .
C74 C 0.2191(7) 0.7715(5) 0.14328(18) 0.056(2) Uani 1 1 d . . .
H74 H 0.2822 0.7357 0.1449 0.067 Uiso 1 1 calc R A .
C75 C 0.1193(7) 0.7181(6) 0.1453(2) 0.110(4) Uani 1 1 d . A .
H75A H 0.1211 0.6917 0.1666 0.165 Uiso 1 1 calc R . .
H75B H 0.1184 0.6779 0.1280 0.165 Uiso 1 1 calc R . .
H75C H 0.0557 0.7511 0.1425 0.165 Uiso 1 1 calc R . .
C76 C 0.2143(10) 0.8092(6) 0.1095(2) 0.143(5) Uani 1 1 d . A .
H76A H 0.2770 0.8424 0.1073 0.214 Uiso 1 1 calc R . .
H76B H 0.1507 0.8423 0.1065 0.214 Uiso 1 1 calc R . .
H76C H 0.2120 0.7673 0.0929 0.214 Uiso 1 1 calc R . .
C77 C 0.4818(6) 0.6066(5) 0.1171(2) 0.055(2) Uani 1 1 d . . .
C78 C 0.4901(7) 0.5348(5) 0.0989(2) 0.078(3) Uani 1 1 d . A .
H78 H 0.4674 0.4859 0.1077 0.093 Uiso 1 1 calc R . .
C79 C 0.5325(9) 0.5361(7) 0.0674(3) 0.097(4) Uani 1 1 d . . .
H79 H 0.5369 0.4883 0.0552 0.116 Uiso 1 1 calc R A .
C80 C 0.5674(8) 0.6071(9) 0.0545(3) 0.093(4) Uani 1 1 d . A .
H80 H 0.5982 0.6071 0.0341 0.112 Uiso 1 1 calc R . .
C81 C 0.5577(7) 0.6777(7) 0.0712(3) 0.083(3) Uani 1 1 d . . .
H81 H 0.5800 0.7264 0.0621 0.099 Uiso 1 1 calc R A .
C82 C 0.5144(7) 0.6763(5) 0.1016(2) 0.065(3) Uani 1 1 d . A .
H82 H 0.5064 0.7255 0.1125 0.077 Uiso 1 1 calc R . .
C83 C 0.3884(8) 0.5384(5) 0.1587(2) 0.058(3) Uani 1 1 d . . .
C84 C 0.4354(8) 0.4742(6) 0.1743(2) 0.077(3) Uani 1 1 d . A .
H84 H 0.5099 0.4735 0.1784 0.092 Uiso 1 1 calc R . .
C85 C 0.3749(10) 0.4091(6) 0.1844(3) 0.092(3) Uani 1 1 d . . .
H85 H 0.4074 0.3668 0.1966 0.110 Uiso 1 1 calc R A .
C86 C 0.2659(11) 0.4080(7) 0.1761(3) 0.096(4) Uani 1 1 d . A .
H86 H 0.2246 0.3640 0.1823 0.115 Uiso 1 1 calc R . .
C87 C 0.2181(10) 0.4701(8) 0.1590(3) 0.107(4) Uani 1 1 d . . .
H87 H 0.1443 0.4691 0.1535 0.128 Uiso 1 1 calc R A .
C88 C 0.2801(9) 0.5354(6) 0.1498(2) 0.085(3) Uani 1 1 d . A .
H88 H 0.2479 0.5775 0.1374 0.102 Uiso 1 1 calc R . .
C93 C 0.3997(7) 0.6602(6) 0.2342(3) 0.038(6) Uani 0.50 1 d PGD A 1
C89 C 0.4367(9) 0.7400(5) 0.2419(4) 0.047(5) Uani 0.50 1 d PG A 1
H89 H 0.3912 0.7858 0.2477 0.057 Uiso 0.50 1 calc PR A 1
C90 C 0.5511(9) 0.7380(7) 0.2455(4) 0.059(7) Uani 0.50 1 d PG A 1
H90 H 0.5975 0.7823 0.2542 0.071 Uiso 0.50 1 calc PR A 1
C91 C 0.5849(7) 0.6570(8) 0.2400(5) 0.050(7) Uani 0.50 1 d PG A 1
H91 H 0.6585 0.6363 0.2441 0.059 Uiso 0.50 1 calc PR A 1
C92 C 0.4913(9) 0.6089(5) 0.2330(5) 0.046(7) Uani 0.50 1 d PG A 1
H92 H 0.4897 0.5495 0.2314 0.055 Uiso 0.50 1 calc PR A 1
C94 C 0.2840(8) 0.6369(10) 0.2300(4) 0.089(5) Uani 0.50 1 d PGD A 1
H94A H 0.2590 0.6208 0.2511 0.134 Uiso 0.50 1 calc PR A 1
H94B H 0.2757 0.5925 0.2146 0.134 Uiso 0.50 1 calc PR A 1
H94C H 0.2425 0.6824 0.2216 0.134 Uiso 0.50 1 calc PR A 1
C93' C 0.3985(7) 0.6932(5) 0.2395(2) 0.036(6) Uani 0.50 1 d PGD A 2
C89' C 0.4915(9) 0.7417(6) 0.2469(4) 0.047(5) Uani 0.50 1 d PG A 2
H89' H 0.4916 0.7961 0.2567 0.057 Uiso 0.50 1 calc PR A 2
C90' C 0.5839(7) 0.6921(9) 0.2437(4) 0.054(8) Uani 0.50 1 d PG A 2
H90' H 0.6578 0.7066 0.2514 0.065 Uiso 0.50 1 calc PR A 2
C91' C 0.5480(10) 0.6130(7) 0.2344(4) 0.048(7) Uani 0.50 1 d PG A 2
H91' H 0.5935 0.5645 0.2340 0.058 Uiso 0.50 1 calc PR A 2
C92' C 0.4335(10) 0.6137(5) 0.2318(3) 0.044(6) Uani 0.50 1 d PG A 2
H92' H 0.3870 0.5659 0.2286 0.053 Uiso 0.50 1 calc PR A 2
C94' C 0.2802(8) 0.7135(10) 0.2430(4) 0.089(5) Uani 0.50 1 d PGD A 2
H94D H 0.2617 0.7026 0.2654 0.134 Uiso 0.50 1 calc PR A 2
H94E H 0.2362 0.6807 0.2278 0.134 Uiso 0.50 1 calc PR A 2
H94F H 0.2680 0.7698 0.2380 0.134 Uiso 0.50 1 calc PR A 2

loop_
_atom_site_aniso_label
_atom_site_aniso_U_11
_atom_site_aniso_U_22
_atom_site_aniso_U_33
_atom_site_aniso_U_23
_atom_site_aniso_U_13
_atom_site_aniso_U_12
Yb1 0.0446(2) 0.0390(2) 0.03837(19) -0.00176(17) 0.00471(16) -0.00020(19)
Yb2 0.0475(2) 0.0419(2) 0.03510(19) 0.00566(17) 0.00520(16) -0.00171(19)
N1 0.036(4) 0.036(4) 0.040(4) 0.005(3) -0.006(3) -0.003(3)
N2 0.048(4) 0.038(4) 0.042(4) -0.004(3) 0.006(3) -0.001(3)
N3 0.039(4) 0.058(5) 0.063(5) 0.008(4) 0.013(4) -0.014(4)
N4 0.038(4) 0.041(4) 0.040(4) 0.006(3) -0.004(3) -0.004(3)
N5 0.048(5) 0.050(4) 0.035(4) 0.011(3) -0.007(3) 0.003(3)
N6 0.067(6) 0.048(5) 0.066(5) -0.003(4) 0.005(4) -0.012(4)
C1 0.051(6) 0.040(5) 0.047(5) -0.007(4) -0.015(5) 0.000(4)
C2 0.054(6) 0.043(5) 0.050(5) -0.015(4) -0.008(5) 0.005(4)
C3 0.080(8) 0.083(8) 0.068(7) 0.008(5) -0.023(7) -0.001(6)
C4 0.086(9) 0.086(8) 0.102(9) 0.016(7) -0.039(8) -0.006(7)
C5 0.068(7) 0.080(8) 0.098(8) 0.026(6) -0.024(6) -0.011(6)
C6 0.048(6) 0.053(6) 0.067(6) 0.005(5) -0.015(5) -0.002(5)
C7 0.047(6) 0.081(8) 0.113(9) -0.022(7) 0.002(6) -0.015(6)
C8 0.115(10) 0.128(10) 0.128(10) -0.004(8) 0.058(8) -0.024(8)
C9 0.089(9) 0.088(8) 0.121(9) 0.015(7) 0.000(7) -0.034(7)
C10 0.067(7) 0.068(6) 0.038(5) 0.009(4) 0.000(5) 0.005(5)
C11 0.113(9) 0.105(7) 0.036(5) 0.008(5) 0.013(5) 0.014(7)
C12 0.116(9) 0.076(7) 0.069(7) -0.004(5) 0.011(6) -0.029(6)
C13 0.043(5) 0.033(5) 0.052(5) 0.001(4) 0.007(4) -0.004(4)
C14 0.053(6) 0.041(5) 0.039(5) -0.006(4) 0.003(4) 0.002(4)
C15 0.046(5) 0.044(5) 0.035(5) -0.004(4) 0.009(4) -0.012(4)
C16 0.067(7) 0.056(6) 0.070(6) -0.013(5) -0.006(5) 0.019(5)
C17 0.095(8) 0.055(6) 0.051(6) -0.009(4) 0.002(6) 0.001(5)
C18 0.055(6) 0.053(5) 0.038(5) 0.006(4) -0.001(4) 0.009(5)
C19 0.061(6) 0.065(6) 0.044(5) 0.011(5) -0.004(5) 0.003(5)
C20 0.063(7) 0.094(8) 0.052(6) 0.020(5) 0.000(5) 0.017(6)
C21 0.101(9) 0.067(7) 0.043(6) 0.019(5) -0.004(6) 0.010(6)
C22 0.092(8) 0.054(6) 0.058(6) 0.014(5) 0.008(6) -0.007(6)
C23 0.070(7) 0.042(5) 0.042(5) 0.006(4) 0.007(5) 0.011(5)
C24 0.077(7) 0.060(6) 0.060(6) 0.015(5) 0.018(5) -0.012(5)
C25 0.092(8) 0.100(8) 0.125(9) -0.004(7) 0.063(7) -0.001(6)
C26 0.092(8) 0.079(7) 0.098(8) 0.023(6) 0.026(7) -0.019(6)
C27 0.056(7) 0.121(9) 0.078(7) 0.041(7) 0.011(6) 0.000(7)
C28 0.081(9) 0.226(14) 0.071(8) 0.033(8) 0.004(7) -0.027(9)
C29 0.073(8) 0.110(9) 0.174(12) 0.029(8) -0.020(8) -0.045(7)
C30 0.052(6) 0.076(7) 0.056(6) 0.002(5) 0.003(5) -0.010(5)
C31 0.044(6) 0.086(8) 0.078(7) -0.003(6) 0.002(5) -0.008(5)
C32 0.057(7) 0.123(10) 0.105(9) -0.041(8) 0.026(7) 0.000(7)
C33 0.063(8) 0.201(15) 0.071(8) -0.033(10) 0.036(7) -0.036(9)
C34 0.089(10) 0.155(13) 0.058(7) 0.013(8) 0.017(7) -0.029(8)
C35 0.078(8) 0.103(8) 0.058(7) 0.018(6) 0.017(6) -0.003(6)
C36 0.053(7) 0.057(6) 0.049(6) 0.010(5) 0.004(5) 0.002(5)
C37 0.062(7) 0.076(7) 0.066(7) -0.004(5) 0.000(6) -0.005(6)
C38 0.077(8) 0.105(9) 0.075(8) -0.009(6) 0.020(6) -0.042(7)
C39 0.130(12) 0.091(9) 0.079(8) -0.028(6) 0.039(8) -0.037(8)
C40 0.125(11) 0.079(8) 0.088(9) -0.014(6) 0.044(8) -0.009(8)
C41 0.080(8) 0.065(7) 0.073(7) -0.003(5) 0.035(6) -0.013(6)
C42 0.059(7) 0.041(5) 0.075(7) -0.011(5) -0.002(6) 0.004(5)
C43 0.116(10) 0.037(5) 0.069(8) 0.010(5) -0.007(7) 0.014(6)
C44 0.094(9) 0.042(6) 0.076(8) -0.020(5) 0.043(7) -0.015(6)
C45 0.061(7) 0.049(6) 0.069(7) -0.023(5) -0.002(6) -0.013(5)
C46 0.069(7) 0.039(5) 0.052(6) -0.015(4) 0.006(6) -0.001(5)
C47 0.149(11) 0.076(7) 0.054(6) -0.013(5) 0.003(7) -0.002(7)
C48 0.045(5) 0.053(5) 0.036(4) 0.013(4) 0.004(4) -0.011(5)
C49 0.046(6) 0.061(6) 0.041(5) 0.014(4) 0.011(4) 0.008(5)
C50 0.055(7) 0.066(7) 0.070(7) 0.016(5) 0.003(5) 0.019(5)
C51 0.048(6) 0.103(9) 0.076(7) 0.015(6) -0.005(5) 0.014(6)
C52 0.055(6) 0.075(8) 0.054(5) 0.008(5) -0.001(5) -0.008(5)
C53 0.037(5) 0.065(6) 0.048(5) 0.013(5) 0.011(4) -0.011(5)
C54 0.047(6) 0.066(6) 0.058(6) -0.004(5) -0.007(5) -0.006(5)
C55 0.120(10) 0.069(7) 0.114(9) 0.007(6) 0.000(8) -0.002(7)
C56 0.113(9) 0.105(8) 0.096(9) -0.055(7) -0.008(7) 0.008(7)
C57 0.049(6) 0.068(6) 0.058(6) 0.013(5) -0.001(5) 0.007(5)
C58 0.079(8) 0.064(7) 0.114(9) 0.003(6) 0.013(7) -0.006(6)
C59 0.132(10) 0.092(8) 0.071(7) -0.005(6) 0.030(7) -0.027(7)
C60 0.039(5) 0.041(5) 0.043(5) 0.003(4) 0.002(4) -0.003(4)
C61 0.049(6) 0.062(6) 0.044(5) 0.020(4) 0.012(4) 0.015(5)
C62 0.065(7) 0.053(6) 0.032(5) 0.011(4) 0.001(5) 0.011(5)
C63 0.046(6) 0.086(7) 0.064(6) 0.026(5) 0.016(5) -0.001(5)
C64 0.082(8) 0.084(7) 0.067(6) 0.042(5) 0.032(6) 0.030(6)
C65 0.050(6) 0.042(5) 0.038(5) 0.011(4) 0.021(4) 0.009(4)
C66 0.038(5) 0.054(5) 0.046(5) -0.002(4) 0.003(4) -0.001(4)
C67 0.046(6) 0.064(6) 0.052(6) 0.001(5) -0.003(5) 0.002(5)
C68 0.058(7) 0.085(7) 0.057(6) -0.002(5) 0.015(5) 0.007(6)
C69 0.071(7) 0.056(6) 0.061(6) -0.016(5) 0.015(6) 0.006(5)
C70 0.064(7) 0.050(6) 0.047(5) 0.006(4) 0.012(5) 0.014(5)
C71 0.065(7) 0.051(6) 0.064(6) -0.007(5) -0.008(5) 0.003(5)
C72 0.104(9) 0.078(7) 0.064(7) -0.008(5) -0.003(6) -0.008(6)
C73 0.105(9) 0.103(9) 0.089(8) 0.005(6) 0.007(7) -0.040(7)
C74 0.053(6) 0.076(7) 0.040(5) -0.012(4) 0.001(4) 0.001(5)
C75 0.082(8) 0.128(10) 0.119(9) -0.046(7) 0.003(7) -0.038(7)
C76 0.240(15) 0.130(10) 0.055(7) -0.008(7) -0.011(9) -0.011(10)
C77 0.039(6) 0.057(6) 0.069(7) 0.011(5) -0.008(5) -0.016(5)
C78 0.088(8) 0.065(7) 0.081(8) -0.017(6) 0.017(6) -0.006(6)
C79 0.099(10) 0.111(10) 0.081(9) -0.020(7) 0.014(7) -0.006(8)
C80 0.054(7) 0.165(13) 0.061(8) 0.002(8) 0.016(6) 0.010(8)
C81 0.046(7) 0.126(10) 0.077(8) 0.025(7) 0.004(6) -0.008(6)
C82 0.058(7) 0.075(7) 0.059(6) 0.001(5) -0.011(5) 0.000(5)
C83 0.070(8) 0.048(6) 0.057(6) -0.016(5) 0.015(5) -0.013(6)
C84 0.092(8) 0.054(6) 0.089(8) -0.011(6) 0.036(7) -0.019(6)
C85 0.106(10) 0.066(8) 0.105(9) -0.005(6) 0.018(8) 0.003(7)
C86 0.121(12) 0.067(8) 0.103(10) -0.021(7) 0.037(9) -0.043(8)
C87 0.087(10) 0.111(11) 0.124(11) -0.039(9) 0.029(9) -0.039(9)
C88 0.095(10) 0.080(8) 0.078(8) -0.023(6) -0.011(7) -0.016(7)
C93 0.071(17) 0.012(12) 0.031(11) 0.002(10) 0.002(11) 0.001(9)
C89 0.071(17) 0.038(6) 0.033(7) -0.009(5) -0.004(10) -0.027(8)
C90 0.019(11) 0.118(19) 0.041(11) 0.018(14) 0.001(10) 0.024(12)
C91 0.079(18) 0.014(12) 0.055(14) 0.005(11) 0.002(13) 0.015(11)
C92 0.022(16) 0.065(16) 0.050(14) 0.000(11) 0.003(12) -0.002(11)
C94 0.078(10) 0.103(14) 0.087(12) 0.034(11) 0.003(9) -0.020(12)
C93' 0.058(14) 0.025(13) 0.026(10) 0.007(10) 0.019(9) 0.013(9)
C89' 0.071(17) 0.038(6) 0.033(7) -0.009(5) -0.004(10) -0.027(8)
C90' 0.034(14) 0.10(2) 0.030(12) 0.036(15) 0.011(10) 0.036(12)
C91' 0.08(2) 0.023(13) 0.042(13) 0.019(11) 0.008(14) 0.010(11)
C92' 0.047(17) 0.053(14) 0.035(11) 0.035(11) 0.011(12) 0.010(11)
C94' 0.078(10) 0.103(14) 0.087(12) 0.034(11) 0.003(9) -0.020(12)

loop_
_atom_type_symbol
_atom_type_description
_atom_type_scat_dispersion_real
_atom_type_scat_dispersion_imag
_atom_type_scat_source
C C 0.0033 0.0016 'International Tables Vol C Tables 4.2.6.8 and 6.1.1.4'
H H 0.0000 0.0000 'International Tables Vol C Tables 4.2.6.8 and 6.1.1.4'
N N 0.0061 0.0033 'International Tables Vol C Tables 4.2.6.8 and 6.1.1.4'
Yb Yb -0.3850 5.5486 'International Tables Vol C Tables 4.2.6.8 and 6.1.1.4'

loop_
_geom_angle_atom_site_label_1
_geom_angle_atom_site_label_2
_geom_angle_atom_site_label_3
_geom_angle
N2 Yb1 N3 110.9(2)
N2 Yb1 N1 82.9(2)
N3 Yb1 N1 113.9(2)
N2 Yb1 C44 90.7(3)
N3 Yb1 C44 145.9(3)
N1 Yb1 C44 94.2(3)
N2 Yb1 C43 89.5(3)
N3 Yb1 C43 119.8(3)
N1 Yb1 C43 124.8(3)
C44 Yb1 C43 31.1(3)
N2 Yb1 C45 118.9(3)
N3 Yb1 C45 128.7(3)
N1 Yb1 C45 84.9(2)
C44 Yb1 C45 31.2(2)
C43 Yb1 C45 52.1(3)
N2 Yb1 C42 118.4(3)
N3 Yb1 C42 95.1(3)
N1 Yb1 C42 135.7(2)
C44 Yb1 C42 50.8(3)
C43 Yb1 C42 31.7(2)
C45 Yb1 C42 50.9(3)
N2 Yb1 C46 140.0(2)
N3 Yb1 C46 99.9(3)
N1 Yb1 C46 107.8(3)
C44 Yb1 C46 51.0(3)
C43 Yb1 C46 52.3(3)
C45 Yb1 C46 30.5(2)
C42 Yb1 C46 31.0(2)
N2 Yb1 C15 21.48(18)
N3 Yb1 C15 103.7(2)
N1 Yb1 C15 66.6(2)
C44 Yb1 C15 105.1(2)
C43 Yb1 C15 110.1(3)
C45 Yb1 C15 127.3(2)
C42 Yb1 C15 139.8(3)
C46 Yb1 C15 155.9(2)
N2 Yb1 C13 65.8(2)
N3 Yb1 C13 106.4(2)
N1 Yb1 C13 21.59(18)
C44 Yb1 C13 106.5(3)
C43 Yb1 C13 133.2(3)
C45 Yb1 C13 104.6(2)
C42 Yb1 C13 155.1(2)
C46 Yb1 C13 129.4(3)
C15 Yb1 C13 46.9(2)
N6 Yb2 N4 114.9(2)
N6 Yb2 N5 113.5(2)
N4 Yb2 N5 82.2(2)
N6 Yb2 C89 127.5(3)
N4 Yb2 C89 115.6(3)
N5 Yb2 C89 86.8(3)
N6 Yb2 C90 140.9(3)
N4 Yb2 C90 88.5(3)
N5 Yb2 C90 99.7(3)
C89 Yb2 C90 31.90(16)
N6 Yb2 C93 96.3(3)
N4 Yb2 C93 140.7(2)
N5 Yb2 C93 107.6(3)
C89 Yb2 C93 31.84(13)
C90 Yb2 C93 52.7(2)
N6 Yb2 C90' 125.5(4)
N4 Yb2 C90' 87.5(3)
N5 Yb2 C90' 118.5(4)
C89 Yb2 C90' 45.1(3)
C90 Yb2 C90' 19.2(4)
C93 Yb2 C90' 54.0(3)
N6 Yb2 C91 112.4(4)
N4 Yb2 C91 92.0(3)
N5 Yb2 C91 131.5(3)
C89 Yb2 C91 52.7(2)
C90 Yb2 C91 31.82(17)
C93 Yb2 C91 52.5(2)
C90' Yb2 C91 13.2(4)
N6 Yb2 C92 88.4(3)
N4 Yb2 C92 121.8(3)
N5 Yb2 C92 138.0(3)
C89 Yb2 C92 52.60(19)
C90 Yb2 C92 52.6(2)
C93 Yb2 C92 31.71(16)
C90' Yb2 C92 41.1(4)
C91 Yb2 C92 31.7(2)
N6 Yb2 C89' 136.1(3)
N4 Yb2 C89' 102.4(3)
N5 Yb2 C89' 92.8(3)
C89 Yb2 C89' 15.4(3)
C90 Yb2 C89' 16.5(3)
C93 Yb2 C89' 40.7(3)
C90' Yb2 C89' 31.6(2)
C91 Yb2 C89' 41.4(3)
C92 Yb2 C89' 51.2(4)
N6 Yb2 C91' 94.3(4)
N4 Yb2 C91' 106.4(3)
N5 Yb2 C91' 144.5(3)
C89 Yb2 C91' 58.2(3)
C90 Yb2 C91' 47.6(4)
C93 Yb2 C91' 45.0(3)
C90' Yb2 C91' 31.52(15)
C91 Yb2 C91' 19.3(4)
C92 Yb2 C91' 15.5(3)
C89' Yb2 C91' 51.9(2)
N6 Yb2 C93' 107.8(3)
N4 Yb2 C93' 133.5(2)
N5 Yb2 C93' 97.5(2)
C89 Yb2 C93' 19.8(3)
C90 Yb2 C93' 45.5(3)
C93 Yb2 C93' 12.6(2)
C90' Yb2 C93' 51.7(2)
C91 Yb2 C93' 53.9(3)
C92 Yb2 C93' 40.6(3)
C89' Yb2 C93' 31.09(13)
C91' Yb2 C93' 51.32(16)
C13 N1 C1 116.4(6)
C13 N1 Yb1 119.5(5)
C1 N1 Yb1 123.9(5)
C15 N2 C18 115.9(6)
C15 N2 Yb1 120.5(5)
C18 N2 Yb1 123.1(4)
C36 N3 C30 114.1(7)
C36 N3 Yb1 124.7(6)
C30 N3 Yb1 121.2(5)
C60 N4 C48 117.0(6)
C60 N4 Yb2 121.5(5)
C48 N4 Yb2 120.6(4)
C62 N5 C65 117.9(6)
C62 N5 Yb2 123.1(6)
C65 N5 Yb2 119.0(4)
C77 N6 C83 113.8(7)
C77 N6 Yb2 119.8(5)
C83 N6 Yb2 125.9(6)
C6 C1 C2 119.7(7)
C6 C1 N1 120.8(7)
C2 C1 N1 119.5(7)
C3 C2 C1 117.1(8)
C3 C2 C10 121.3(8)
C1 C2 C10 121.5(7)
C4 C3 C2 121.5(10)
C3 C4 C5 121.2(10)
C4 C5 C6 120.3(10)
C5 C6 C1 119.5(8)
C5 C6 C7 119.7(8)
C1 C6 C7 120.8(7)
C6 C7 C8 113.9(9)
C6 C7 C9 112.0(8)
C8 C7 C9 108.6(8)
C2 C10 C11 113.6(7)
C2 C10 C12 113.4(7)
C11 C10 C12 108.7(7)
N1 C13 C14 124.9(7)
N1 C13 C16 118.8(7)
C14 C13 C16 116.2(7)
N1 C13 Yb1 38.9(3)
C14 C13 Yb1 87.6(5)
C16 C13 Yb1 154.6(5)
C13 C14 C15 131.0(7)
N2 C15 C14 124.1(7)
N2 C15 C17 119.0(7)
C14 C15 C17 116.8(7)
N2 C15 Yb1 38.0(3)
C14 C15 Yb1 88.8(4)
C17 C15 Yb1 149.1(5)
C23 C18 C19 120.1(8)
C23 C18 N2 119.1(7)
C19 C18 N2 120.8(7)
C20 C19 C18 117.6(8)
C20 C19 C27 121.8(8)
C18 C19 C27 120.5(8)
C21 C20 C19 122.2(9)
C20 C21 C22 120.2(9)
C21 C22 C23 121.3(9)
C22 C23 C18 118.4(9)
C22 C23 C24 120.2(8)
C18 C23 C24 121.3(7)
C26 C24 C23 112.1(7)
C26 C24 C25 109.1(7)
C23 C24 C25 111.5(7)
C19 C27 C29 114.3(8)
C19 C27 C28 107.1(9)
C29 C27 C28 111.4(8)
C35 C30 C31 117.2(9)
C35 C30 N3 120.1(9)
C31 C30 N3 122.7(8)
C32 C31 C30 121.8(10)
C33 C32 C31 118.7(11)
C32 C33 C34 120.6(12)
C33 C34 C35 121.1(11)
C30 C35 C34 120.6(10)
C41 C36 N3 122.3(9)
C41 C36 C37 115.2(9)
N3 C36 C37 122.5(8)
C38 C37 C36 120.6(9)
C39 C38 C37 122.4(10)
C38 C39 C40 116.4(10)
C41 C40 C39 122.1(11)
C40 C41 C36 123.2(10)
C46 C42 C43 109.1(8)
C46 C42 Yb1 75.1(4)
C43 C42 Yb1 73.3(5)
C44 C43 C42 105.0(8)
C44 C43 Yb1 73.8(5)
C42 C43 Yb1 75.0(5)
C43 C44 C45 110.6(9)
C43 C44 Yb1 75.1(5)
C45 C44 Yb1 75.9(5)
C46 C45 C44 107.6(9)
C46 C45 Yb1 75.4(5)
C44 C45 Yb1 73.0(5)
C45 C46 C42 107.7(8)
C45 C46 C47 123.7(9)
C42 C46 C47 128.2(9)
C45 C46 Yb1 74.1(5)
C42 C46 Yb1 73.9(5)
C47 C46 Yb1 123.4(5)
C49 C48 C53 119.6(8)
C49 C48 N4 123.2(7)
C53 C48 N4 117.1(7)
C50 C49 C48 118.4(8)
C50 C49 C57 121.2(8)
C48 C49 C57 120.3(7)
C51 C50 C49 122.8(9)
C50 C51 C52 119.4(9)
C51 C52 C53 122.0(9)
C52 C53 C48 117.7(8)
C52 C53 C54 119.5(8)
C48 C53 C54 122.7(8)
C53 C54 C55 113.5(7)
C53 C54 C56 113.4(7)
C55 C54 C56 108.8(7)
C59 C57 C58 108.4(7)
C59 C57 C49 112.0(7)
C58 C57 C49 111.2(7)
N4 C60 C61 123.3(7)
N4 C60 C63 121.3(7)
C61 C60 C63 115.5(7)
N4 C60 Yb2 37.5(3)
C61 C60 Yb2 89.0(5)
C63 C60 Yb2 150.4(5)
C60 C61 C62 131.1(7)
N5 C62 C61 124.0(7)
N5 C62 C64 121.3(8)
C61 C62 C64 114.6(7)
C70 C65 C66 122.9(8)
C70 C65 N5 118.7(8)
C66 C65 N5 118.4(7)
C67 C66 C65 116.3(7)
C67 C66 C74 120.3(8)
C65 C66 C74 123.4(7)
C68 C67 C66 122.0(8)
C69 C68 C67 120.4(9)
C68 C69 C70 121.3(8)
C65 C70 C69 117.2(8)
C65 C70 C71 123.8(8)
C69 C70 C71 118.9(8)
C70 C71 C73 112.3(7)
C70 C71 C72 112.8(8)
C73 C71 C72 107.7(7)
C66 C74 C76 113.5(7)
C66 C74 C75 113.5(7)
C76 C74 C75 107.5(7)
C82 C77 C78 115.6(9)
C82 C77 N6 120.9(9)
C78 C77 N6 123.4(8)
C82 C77 Yb2 85.9(6)
C78 C77 Yb2 153.2(7)
N6 C77 Yb2 37.5(4)
C77 C78 C79 120.3(9)
C80 C79 C78 120.1(11)
C81 C80 C79 120.8(11)
C80 C81 C82 118.8(11)
C81 C82 C77 124.2(10)
C84 C83 C88 119.0(10)
C84 C83 N6 122.9(10)
C88 C83 N6 118.1(10)
C83 C84 C85 121.2(11)
C86 C85 C84 118.9(11)
C87 C86 C85 120.6(12)
C86 C87 C88 119.4(13)
C83 C88 C87 120.6(11)
C89 C93 C92 108.0
C89 C93 C94 124.1
C92 C93 C94 127.9
C89 C93 Yb2 73.6(6)
C92 C93 Yb2 74.5(6)
C94 C93 Yb2 120.2(4)
C90 C89 C93 108.0
C90 C89 Yb2 74.1(4)
C93 C89 Yb2 74.5(5)
C89 C90 C91 108.0
C89 C90 Yb2 74.0(4)
C91 C90 Yb2 74.6(7)
C92 C91 C90 108.0
C92 C91 Yb2 74.4(4)
C90 C91 Yb2 73.6(6)
C91 C92 C93 108.0
C91 C92 Yb2 73.9(4)
C93 C92 Yb2 73.8(6)
C92' C93' C89' 108.0
C92' C93' C94' 122.2
C89' C93' C94' 129.4
C92' C93' Yb2 74.8(5)
C89' C93' Yb2 72.5(6)
C94' C93' Yb2 124.6(4)
C90' C89' C93' 108.0
C90' C89' Yb2 73.2(4)
C93' C89' Yb2 76.5(5)
C91' C90' C89' 108.0
C91' C90' Yb2 75.6(6)
C89' C90' Yb2 75.2(4)
C90' C91' C92' 108.0
C90' C91' Yb2 72.9(6)
C92' C91' Yb2 76.4(4)
C91' C92' C93' 108.0
C91' C92' Yb2 72.6(4)
C93' C92' Yb2 74.4(5)

loop_
_geom_bond_atom_site_label_1
_geom_bond_atom_site_label_2
_geom_bond_distance
Yb1 N2 2.257(5)
Yb1 N3 2.259(6)
Yb1 N1 2.298(6)
Yb1 C44 2.554(8)
Yb1 C43 2.570(8)
Yb1 C45 2.590(7)
Yb1 C42 2.592(7)
Yb1 C46 2.607(7)
Yb1 C15 3.156(7)
Yb1 C13 3.184(7)
Yb2 N6 2.214(6)
Yb2 N4 2.281(5)
Yb2 N5 2.310(6)
Yb2 C89 2.583(14)
Yb2 C90 2.584(14)
Yb2 C93 2.594(10)
Yb2 C90' 2.596(16)
Yb2 C91 2.596(17)
Yb2 C92 2.602(18)
Yb2 C89' 2.622(17)
Yb2 C91' 2.631(13)
Yb2 C93' 2.674(9)
N1 C13 1.346(8)
N1 C1 1.425(8)
N2 C15 1.341(8)
N2 C18 1.460(8)
N3 C36 1.382(9)
N3 C30 1.426(9)
N4 C60 1.339(8)
N4 C48 1.436(8)
N5 C62 1.313(9)
N5 C65 1.461(8)
N6 C77 1.403(10)
N6 C83 1.434(9)
C1 C6 1.398(10)
C1 C2 1.425(10)
C2 C3 1.382(10)
C2 C10 1.490(10)
C3 C4 1.355(12)
C4 C5 1.362(11)
C5 C6 1.368(10)
C6 C7 1.521(11)
C7 C8 1.529(11)
C7 C9 1.532(10)
C10 C11 1.535(9)
C10 C12 1.541(9)
C13 C14 1.385(9)
C13 C16 1.529(9)
C14 C15 1.387(9)
C15 C17 1.505(9)
C18 C23 1.402(10)
C18 C19 1.424(10)
C19 C20 1.373(9)
C19 C27 1.506(11)
C20 C21 1.356(10)
C21 C22 1.362(11)
C22 C23 1.382(10)
C23 C24 1.529(10)
C24 C26 1.522(9)
C24 C25 1.546(10)
C27 C29 1.522(11)
C27 C28 1.524(12)
C30 C35 1.367(10)
C30 C31 1.398(10)
C31 C32 1.389(11)
C32 C33 1.349(13)
C33 C34 1.358(14)
C34 C35 1.377(12)
C36 C41 1.376(10)
C36 C37 1.414(10)
C37 C38 1.390(10)
C38 C39 1.369(12)
C39 C40 1.376(13)
C40 C41 1.357(11)
C42 C46 1.390(10)
C42 C43 1.410(11)
C43 C44 1.374(11)
C44 C45 1.383(11)
C45 C46 1.369(10)
C46 C47 1.507(10)
C48 C49 1.409(9)
C48 C53 1.427(10)
C49 C50 1.375(10)
C49 C57 1.527(10)
C50 C51 1.361(10)
C51 C52 1.362(10)
C52 C53 1.397(10)
C53 C54 1.491(10)
C54 C55 1.531(10)
C54 C56 1.535(10)
C57 C59 1.516(10)
C57 C58 1.519(9)
C60 C61 1.393(9)
C60 C63 1.501(9)
C61 C62 1.414(10)
C62 C64 1.525(9)
C65 C70 1.397(9)
C65 C66 1.415(10)
C66 C67 1.396(9)
C66 C74 1.494(9)
C67 C68 1.376(10)
C68 C69 1.369(10)
C69 C70 1.403(10)
C70 C71 1.518(11)
C71 C73 1.522(10)
C71 C72 1.531(10)
C74 C76 1.495(10)
C74 C75 1.526(10)
C77 C82 1.380(10)
C77 C78 1.400(10)
C78 C79 1.404(12)
C79 C80 1.361(12)
C80 C81 1.351(12)
C81 C82 1.367(11)
C83 C84 1.344(11)
C83 C88 1.372(12)
C84 C85 1.385(11)
C85 C86 1.374(13)
C86 C87 1.349(13)
C87 C88 1.386(12)
C93 C89 1.4200
C93 C92 1.4200
C93 C94 1.4874
C89 C90 1.4200
C90 C91 1.4200
C91 C92 1.4200
C93' C92' 1.4200
C93' C89' 1.4200
C93' C94' 1.5222
C89' C90' 1.4200
C90' C91' 1.4200
C91' C92' 1.4200
